data_1563305
loop_
_publ_author_name
'Wang, Xiuli'
'Zhang, Jinxia'
'Liu, Guocheng'
'Lin, Hongyan'

_publ_section_title
;
 A series of Cd(II) complexes with \p--\p stacking and hydrogen bonding
 interactions: Structural diversities by varying the ligands
;
_journal_issue 2
_journal_name_full 'Journal of Solid State Chemistry'
_journal_page_first 280
_journal_page_last 288
_journal_paper_doi 10.1016/j.jssc.2010.11.016
_journal_volume 184
_journal_year 2011
_chemical_formula_sum 'C86 H62 Cd2 N20 O11'
_chemical_formula_weight 1776.38
_space_group_IT_number 88
_space_group_name_Hall '-I 4ad'
_space_group_name_H-M_alt 'I 41/a :2'
_symmetry_cell_setting tetragonal
_symmetry_space_group_name_H-M 'I 41/a :2'
_atom_sites_solution_hydrogens geom
_atom_sites_solution_primary direct
_atom_sites_solution_secondary difmap
_audit_creation_method SHELXL-97
_cell_angle_alpha 90.00
_cell_angle_beta 90.00
_cell_angle_gamma 90.00
_cell_formula_units_Z 8
_cell_length_a 20.627(2)
_cell_length_b 20.627(2)
_cell_length_c 35.584(5)
_cell_measurement_reflns_used 2485
_cell_measurement_temperature 296(2)
_cell_measurement_theta_max 19.3766
_cell_measurement_theta_min 2.2800
_cell_volume 15140(3)
_computing_cell_refinement 'Bruker XSCANS'
_computing_data_collection 'Bruker XSCANS'
_computing_data_reduction 'Bruker SHELXTL'
_computing_molecular_graphics 'Bruker SHELXTL'
_computing_publication_material 'Bruker SHELXTL'
_computing_structure_refinement 'SHELXL-97 (Sheldrick, 1997)'
_computing_structure_solution 'SHELXS-97 (Sheldrick, 1990)'
_diffrn_ambient_temperature 296(2)
_diffrn_measured_fraction_theta_full 0.999
_diffrn_measured_fraction_theta_max 0.999
_diffrn_measurement_device_type 'Bruker P4'
_diffrn_measurement_method '\w scans'
_diffrn_radiation_monochromator graphite
_diffrn_radiation_source 'fine-focus sealed tube'
_diffrn_radiation_type MoK\a
_diffrn_radiation_wavelength 0.71073
_diffrn_reflns_av_R_equivalents 0.1253
_diffrn_reflns_av_sigmaI/netI 0.0973
_diffrn_reflns_limit_h_max 23
_diffrn_reflns_limit_h_min -24
_diffrn_reflns_limit_k_max 24
_diffrn_reflns_limit_k_min -24
_diffrn_reflns_limit_l_max 26
_diffrn_reflns_limit_l_min -42
_diffrn_reflns_number 38506
_diffrn_reflns_theta_full 25.01
_diffrn_reflns_theta_max 25.01
_diffrn_reflns_theta_min 1.14
_exptl_absorpt_coefficient_mu 0.641
_exptl_absorpt_correction_T_max 0.926
_exptl_absorpt_correction_T_min 0.884
_exptl_absorpt_correction_type empirical
_exptl_absorpt_process_details SADABS
_exptl_crystal_colour yellow
_exptl_crystal_density_diffrn 1.559
_exptl_crystal_density_method 'not measured'
_exptl_crystal_description block
_exptl_crystal_F_000 7214
_exptl_crystal_size_max 0.2
_exptl_crystal_size_mid 0.16
_exptl_crystal_size_min 0.12
_refine_diff_density_max 0.864
_refine_diff_density_min -0.533
_refine_diff_density_rms 0.090
_refine_ls_extinction_method none
_refine_ls_goodness_of_fit_ref 1.000
_refine_ls_hydrogen_treatment constr
_refine_ls_matrix_type full
_refine_ls_number_parameters 519
_refine_ls_number_reflns 6686
_refine_ls_number_restraints 0
_refine_ls_restrained_S_all 1.000
_refine_ls_R_factor_all 0.1212
_refine_ls_R_factor_gt 0.0539
_refine_ls_shift/su_max 0.000
_refine_ls_shift/su_mean 0.000
_refine_ls_structure_factor_coef Fsqd
_refine_ls_weighting_details 'calc w=1/[\s^2^(Fo^2^)+(0.0738P)^2^+0.0000P] where P=(Fo^2^+2Fc^2^)/3'
_refine_ls_weighting_scheme calc
_refine_ls_wR_factor_gt 0.1199
_refine_ls_wR_factor_ref 0.1538
_reflns_number_gt 3831
_reflns_number_total 6686
_reflns_threshold_expression >2sigma(I)
_cod_data_source_file JSSC-2011-184-280.cif
_cod_data_source_block compound5
_cod_depositor_comments
;
The following automatic conversions were performed:

data item '_exptl_crystal_density_meas' value 'none' was changed to
'?' -- the value is perceived as not measured.

Automatic conversion script
Id: cif_fix_values 8369 2020-08-20 11:38:08Z andrius 
;
_cod_original_sg_symbol_H-M I41/a
_cod_database_code 1563305

loop_
_symmetry_equiv_pos_as_xyz
'x, y, z'
'-y+3/4, x+1/4, z+1/4'
'-x+1/2, -y, z+1/2'
'y+3/4, -x+3/4, z+3/4'
'x+1/2, y+1/2, z+1/2'
'-y+5/4, x+3/4, z+3/4'
'-x+1, -y+1/2, z+1'
'y+5/4, -x+5/4, z+5/4'
'-x, -y, -z'
'y-3/4, -x-1/4, -z-1/4'
'x-1/2, y, -z-1/2'
'-y-3/4, x-3/4, -z-3/4'
'-x+1/2, -y+1/2, -z+1/2'
'y-1/4, -x+1/4, -z+1/4'
'x, y+1/2, -z'
'-y-1/4, x-1/4, -z-1/4'

loop_
_atom_site_label
_atom_site_type_symbol
_atom_site_fract_x
_atom_site_fract_y
_atom_site_fract_z
_atom_site_U_iso_or_equiv
_atom_site_adp_type
_atom_site_occupancy
_atom_site_symmetry_multiplicity
_atom_site_calc_flag
_atom_site_refinement_flags
_atom_site_disorder_assembly
_atom_site_disorder_group
Cd1 Cd 0.20700(2) 0.00384(2) 0.306895(13) 0.03911(17) Uani 1 1 d . . .
O1 O 0.2923(2) 0.0688(2) 0.31412(14) 0.0582(14) Uani 1 1 d . . .
O1W O -0.1130(2) -0.1622(2) 0.18709(14) 0.0657(14) Uiso 1 1 d . . .
O2 O 0.3704(2) 0.0112(2) 0.28725(16) 0.0681(16) Uani 1 1 d . . .
O2W O 0.2981(10) -0.2146(10) 0.4689(6) 0.414(11) Uiso 1 1 d . . .
O3W O 0.0000 0.2500 0.4477(7) 0.334(12) Uiso 1 2 d S . .
O5 O 0.2795(2) -0.07886(19) 0.29329(12) 0.0439(11) Uiso 1 1 d . . .
H5A H 0.2949 -0.1083 0.3074 0.053 Uiso 1 1 d R . .
H5B H 0.3135 -0.0569 0.2887 0.053 Uiso 1 1 d R . .
N1 N 0.1322(2) 0.0694(2) 0.33837(14) 0.0406(13) Uani 1 1 d . . .
N2 N 0.1992(2) -0.0318(3) 0.36919(14) 0.0409(13) Uani 1 1 d . . .
N3 N 0.0969(2) 0.0254(2) 0.48962(14) 0.0398(13) Uani 1 1 d . . .
H3A H 0.1124 -0.0008 0.5061 0.048 Uiso 1 1 d R . .
N4 N 0.0387(2) 0.1075(2) 0.46382(14) 0.0415(13) Uani 1 1 d . . .
N5 N -0.0308(3) 0.1663(3) 0.57079(18) 0.075(2) Uani 1 1 d . . .
N6 N 0.1904(2) 0.0352(3) 0.24338(14) 0.0432(13) Uani 1 1 d . . .
N7 N 0.1157(2) -0.0490(2) 0.28295(14) 0.0376(13) Uani 1 1 d . . .
N8 N -0.0048(2) -0.0853(2) 0.16485(15) 0.0417(13) Uani 1 1 d . . .
H8A H -0.0357 -0.1119 0.1698 0.050 Uiso 1 1 d R . .
N9 N 0.0610(2) -0.0212(2) 0.13165(15) 0.0413(13) Uani 1 1 d . . .
N10 N -0.0979(4) -0.1438(3) 0.0613(2) 0.093(3) Uani 1 1 d . . .
C8 C 0.3964(3) 0.1139(3) 0.31298(18) 0.0389(16) Uani 1 1 d . . .
C14 C 0.0534(3) 0.0724(3) 0.49476(17) 0.0349(15) Uani 1 1 d . . .
C21 C 0.0467(3) -0.0702(3) 0.22906(17) 0.0367(15) Uani 1 1 d . . .
C28 C 0.4791(3) 0.2211(3) 0.32093(18) 0.0399(16) Uani 1 1 d . . .
C29 C 0.3498(3) 0.0592(3) 0.30432(19) 0.0431(16) Uani 1 1 d . . .
C32 C 0.1112(3) 0.0282(3) 0.45223(17) 0.0347(15) Uani 1 1 d . . .
C34 C 0.4139(3) 0.2248(3) 0.3323(2) 0.0481(18) Uani 1 1 d . . .
H34A H 0.3976 0.2631 0.3423 0.058 Uiso 1 1 calc R . .
C35 C 0.0785(3) -0.0199(3) 0.16903(17) 0.0345(15) Uani 1 1 d . . .
C36 C 0.0263(3) 0.0884(3) 0.53200(17) 0.0372(15) Uani 1 1 d . . .
C37 C 0.1422(3) 0.0047(3) 0.22442(17) 0.0315(14) Uani 1 1 d . . .
C45 C 0.1004(3) -0.0390(3) 0.24615(16) 0.0303(14) Uani 1 1 d . . .
C47 C 0.0758(3) 0.0783(3) 0.43646(16) 0.0328(14) Uani 1 1 d . . .
C49 C 0.0384(3) -0.0596(3) 0.18975(18) 0.0366(15) Uani 1 1 d . . .
C51 C 0.4613(3) 0.1087(3) 0.3040(2) 0.0495(18) Uani 1 1 d . . .
H51A H 0.4777 0.0696 0.2952 0.059 Uiso 1 1 calc R . .
C53 C 0.3741(3) 0.1711(3) 0.32857(18) 0.0423(16) Uani 1 1 d . . .
H53A H 0.3314 0.1735 0.3368 0.051 Uiso 1 1 calc R . .
C56 C 0.1240(3) 0.0574(3) 0.37581(17) 0.0363(15) Uani 1 1 d . . .
C57 C 0.1533(3) -0.0120(3) 0.43018(18) 0.0383(16) Uani 1 1 d . . .
C58 C 0.0113(3) -0.0606(3) 0.13039(18) 0.0403(16) Uani 1 1 d . . .
C59 C 0.0463(3) 0.1439(3) 0.37951(19) 0.0464(17) Uani 1 1 d . . .
H59A H 0.0181 0.1699 0.3932 0.056 Uiso 1 1 calc R . .
C60 C 0.2312(3) -0.0819(3) 0.3836(2) 0.0524(19) Uani 1 1 d . . .
H60A H 0.2585 -0.1054 0.3678 0.063 Uiso 1 1 calc R . .
C61 C 0.0340(3) 0.0490(3) 0.56338(19) 0.0484(18) Uani 1 1 d . . .
H61A H 0.0546 0.0091 0.5612 0.058 Uiso 1 1 calc R . .
C62 C 0.1305(3) 0.0144(3) 0.18585(16) 0.0339(14) Uani 1 1 d . . .
C65 C 0.1599(3) 0.0034(3) 0.39223(18) 0.0343(15) Uani 1 1 d . . .
C68 C 0.0807(3) 0.0941(3) 0.39752(18) 0.0378(15) Uani 1 1 d . . .
C69 C 0.0109(3) 0.0691(4) 0.5975(2) 0.055(2) Uani 1 1 d . . .
H69A H 0.0162 0.0433 0.6187 0.066 Uiso 1 1 calc R . .
C76 C 0.0764(3) -0.0845(3) 0.30356(19) 0.0475(18) Uani 1 1 d . . .
H76A H 0.0862 -0.0898 0.3289 0.057 Uiso 1 1 calc R . .
C78 C 0.0975(3) 0.1160(3) 0.32265(19) 0.0460(17) Uani 1 1 d . . .
H78A H 0.1027 0.1234 0.2970 0.055 Uiso 1 1 calc R . .
C81 C 0.0541(3) 0.1542(3) 0.3421(2) 0.0512(19) Uani 1 1 d . . .
H81A H 0.0306 0.1863 0.3299 0.061 Uiso 1 1 calc R . .
C84 C 0.2273(4) 0.0758(4) 0.2245(2) 0.059(2) Uani 1 1 d . . .
H84A H 0.2603 0.0971 0.2373 0.071 Uiso 1 1 calc R . .
C85 C 0.1711(3) 0.0570(3) 0.1666(2) 0.0487(18) Uani 1 1 d . . .
H85A H 0.1658 0.0642 0.1410 0.058 Uiso 1 1 calc R . .
C88 C 0.1875(3) -0.0662(3) 0.44411(19) 0.0501(18) Uani 1 1 d . . .
H88A H 0.1838 -0.0781 0.4692 0.060 Uiso 1 1 calc R . .
C95 C -0.0204(4) 0.1284(4) 0.6000(2) 0.061(2) Uani 1 1 d . . .
H95A H -0.0347 0.1422 0.6235 0.073 Uiso 1 1 calc R . .
C96 C -0.0198(3) -0.0801(3) 0.0952(2) 0.0480(18) Uani 1 1 d . . .
C97 C 0.2191(4) 0.0883(4) 0.1863(2) 0.067(2) Uani 1 1 d . . .
H97A H 0.2461 0.1177 0.1742 0.080 Uiso 1 1 calc R . .
C98 C 0.2260(4) -0.1008(3) 0.4205(2) 0.058(2) Uani 1 1 d . . .
H98A H 0.2485 -0.1369 0.4292 0.069 Uiso 1 1 calc R . .
C104 C 0.0053(4) -0.0583(4) 0.0612(2) 0.062(2) Uani 1 1 d . . .
H10E H 0.0397 -0.0291 0.0610 0.075 Uiso 1 1 calc R . .
C106 C 0.5025(3) 0.1620(3) 0.3081(2) 0.0515(19) Uani 1 1 d . . .
H10A H 0.5462 0.1579 0.3022 0.062 Uiso 1 1 calc R . .
C107 C -0.0699(6) -0.1218(5) 0.0295(3) 0.096(4) Uani 1 1 d . . .
H10G H -0.0859 -0.1370 0.0067 0.115 Uiso 1 1 calc R . .
C108 C 0.0064(3) -0.1069(3) 0.25249(19) 0.0512(19) Uani 1 1 d . . .
H10H H -0.0307 -0.1264 0.2427 0.061 Uiso 1 1 calc R . .
C113 C 0.0212(4) -0.1143(4) 0.2898(2) 0.060(2) Uani 1 1 d . . .
H11C H -0.0052 -0.1388 0.3056 0.072 Uiso 1 1 calc R . .
C120 C -0.0199(5) -0.0792(4) 0.0285(2) 0.077(3) Uani 1 1 d . . .
H12A H -0.0034 -0.0647 0.0057 0.093 Uiso 1 1 calc R . .
C121 C -0.0713(4) -0.1232(4) 0.0938(2) 0.069(2) Uani 1 1 d . . .
H12B H -0.0882 -0.1386 0.1163 0.082 Uiso 1 1 calc R . .
C125 C -0.0074(4) 0.1459(4) 0.5374(2) 0.063(2) Uani 1 1 d . . .
H12C H -0.0144 0.1721 0.5165 0.075 Uiso 1 1 calc R . .

loop_
_atom_site_aniso_label
_atom_site_aniso_U_11
_atom_site_aniso_U_22
_atom_site_aniso_U_33
_atom_site_aniso_U_23
_atom_site_aniso_U_13
_atom_site_aniso_U_12
Cd1 0.0373(3) 0.0485(3) 0.0315(3) -0.0062(2) 0.0019(2) -0.0119(2)
O1 0.038(3) 0.065(3) 0.072(4) -0.025(3) 0.008(3) -0.019(2)
O2 0.053(3) 0.051(3) 0.100(5) -0.026(3) 0.009(3) -0.018(3)
N1 0.046(3) 0.041(3) 0.034(3) -0.002(3) -0.004(3) -0.005(3)
N2 0.044(3) 0.048(3) 0.031(3) -0.008(3) -0.003(3) -0.001(3)
N3 0.045(3) 0.045(3) 0.029(3) 0.003(3) -0.006(3) 0.012(3)
N4 0.042(3) 0.052(3) 0.031(3) 0.003(3) 0.000(3) 0.009(3)
N5 0.098(5) 0.075(5) 0.052(4) 0.011(4) 0.022(4) 0.049(4)
N6 0.045(3) 0.051(3) 0.034(3) -0.003(3) 0.003(3) -0.020(3)
N7 0.041(3) 0.040(3) 0.032(3) -0.001(3) 0.005(3) -0.013(2)
N8 0.039(3) 0.042(3) 0.044(3) -0.004(3) -0.005(3) -0.013(3)
N9 0.044(3) 0.044(3) 0.036(3) 0.003(3) -0.005(3) 0.004(3)
N10 0.124(7) 0.061(5) 0.094(6) -0.001(5) -0.071(6) -0.004(4)
C8 0.040(4) 0.040(4) 0.036(4) 0.007(3) -0.002(3) -0.008(3)
C14 0.031(3) 0.043(4) 0.031(4) 0.001(3) -0.002(3) 0.004(3)
C21 0.040(4) 0.036(4) 0.034(4) -0.003(3) 0.003(3) -0.008(3)
C28 0.038(4) 0.034(4) 0.048(4) 0.000(3) -0.002(3) -0.007(3)
C29 0.047(4) 0.047(4) 0.035(4) -0.002(3) -0.005(3) -0.007(3)
C32 0.034(3) 0.042(4) 0.028(4) -0.006(3) -0.007(3) 0.001(3)
C34 0.048(4) 0.042(4) 0.054(5) -0.008(4) 0.005(4) -0.013(3)
C35 0.034(3) 0.038(4) 0.032(4) -0.001(3) -0.001(3) -0.002(3)
C36 0.035(4) 0.045(4) 0.032(4) 0.000(3) 0.003(3) 0.003(3)
C37 0.029(3) 0.035(3) 0.031(4) -0.005(3) 0.001(3) -0.001(3)
C45 0.035(3) 0.028(3) 0.027(3) -0.004(3) 0.003(3) -0.002(3)
C47 0.031(3) 0.043(4) 0.024(3) -0.004(3) -0.001(3) 0.003(3)
C49 0.035(3) 0.040(4) 0.035(4) -0.004(3) 0.000(3) -0.004(3)
C51 0.045(4) 0.035(4) 0.069(5) -0.005(4) -0.001(4) 0.001(3)
C53 0.042(4) 0.049(4) 0.036(4) 0.000(3) 0.008(3) -0.014(3)
C56 0.035(3) 0.048(4) 0.026(3) 0.000(3) -0.005(3) -0.012(3)
C57 0.039(4) 0.039(4) 0.037(4) -0.002(3) -0.006(3) 0.002(3)
C58 0.044(4) 0.046(4) 0.031(4) -0.004(3) -0.008(3) 0.001(3)
C59 0.041(4) 0.059(4) 0.039(4) 0.003(4) 0.002(3) 0.008(3)
C60 0.059(5) 0.052(4) 0.046(5) -0.010(4) 0.006(4) 0.019(4)
C61 0.049(4) 0.052(4) 0.044(5) 0.002(4) 0.007(4) 0.015(3)
C62 0.038(3) 0.034(3) 0.029(4) 0.002(3) 0.004(3) 0.003(3)
C65 0.033(4) 0.037(4) 0.033(4) -0.004(3) 0.001(3) 0.002(3)
C68 0.033(3) 0.049(4) 0.032(4) 0.001(3) 0.002(3) -0.004(3)
C69 0.064(5) 0.061(5) 0.040(4) 0.013(4) 0.008(4) 0.011(4)
C76 0.055(4) 0.052(4) 0.036(4) 0.002(3) 0.001(4) -0.017(4)
C78 0.058(5) 0.051(4) 0.029(4) 0.002(3) -0.001(3) -0.007(4)
C81 0.052(4) 0.056(5) 0.046(5) 0.009(4) -0.002(4) 0.013(4)
C84 0.059(5) 0.069(5) 0.050(5) 0.004(4) -0.001(4) -0.034(4)
C85 0.044(4) 0.062(5) 0.040(4) 0.013(4) 0.002(3) -0.017(4)
C88 0.061(5) 0.058(4) 0.031(4) 0.000(4) 0.008(4) 0.015(4)
C95 0.071(5) 0.073(5) 0.039(4) 0.002(4) 0.016(4) 0.019(4)
C96 0.056(5) 0.039(4) 0.049(5) -0.003(4) -0.013(4) 0.010(3)
C97 0.068(5) 0.079(6) 0.053(5) 0.025(5) 0.004(4) -0.024(4)
C98 0.076(5) 0.058(5) 0.039(4) 0.000(4) -0.001(4) 0.025(4)
C104 0.080(6) 0.061(5) 0.046(5) -0.001(4) -0.014(4) 0.007(4)
C106 0.031(3) 0.039(4) 0.084(6) 0.003(4) 0.001(4) -0.008(3)
C107 0.152(10) 0.076(7) 0.060(7) 0.000(6) -0.064(7) 0.014(7)
C108 0.047(4) 0.068(5) 0.039(4) 0.002(4) 0.002(3) -0.028(4)
C113 0.065(5) 0.077(5) 0.038(4) 0.002(4) 0.006(4) -0.031(4)
C120 0.115(8) 0.080(6) 0.036(5) 0.005(5) -0.016(5) 0.009(6)
C121 0.081(6) 0.057(5) 0.069(6) 0.012(4) -0.041(5) -0.003(4)
C125 0.078(5) 0.068(5) 0.041(5) 0.014(4) 0.012(4) 0.036(4)

loop_
_atom_type_symbol
_atom_type_description
_atom_type_scat_dispersion_real
_atom_type_scat_dispersion_imag
_atom_type_scat_source
C C 0.0033 0.0016 'International Tables Vol C Tables 4.2.6.8 and 6.1.1.4'
H H 0.0000 0.0000 'International Tables Vol C Tables 4.2.6.8 and 6.1.1.4'
Cd Cd -0.8075 1.2024 'International Tables Vol C Tables 4.2.6.8 and 6.1.1.4'
N N 0.0061 0.0033 'International Tables Vol C Tables 4.2.6.8 and 6.1.1.4'
O O 0.0106 0.0060 'International Tables Vol C Tables 4.2.6.8 and 6.1.1.4'

loop_
_geom_angle_atom_site_label_1
_geom_angle_atom_site_label_2
_geom_angle_atom_site_label_3
_geom_angle
_geom_angle_site_symmetry_1
_geom_angle_site_symmetry_3
O1 Cd1 O5 87.52(16) . .
O1 Cd1 N7 163.68(18) . .
O5 Cd1 N7 95.77(16) . .
O1 Cd1 N1 96.78(17) . .
O5 Cd1 N1 161.99(17) . .
N7 Cd1 N1 85.01(17) . .
O1 Cd1 N2 97.70(18) . .
O5 Cd1 N2 90.66(17) . .
N7 Cd1 N2 98.25(17) . .
N1 Cd1 N2 71.46(18) . .
O1 Cd1 N6 93.43(18) . .
O5 Cd1 N6 95.45(17) . .
N7 Cd1 N6 70.37(17) . .
N1 Cd1 N6 101.71(19) . .
N2 Cd1 N6 167.53(17) . .
C29 O1 Cd1 128.4(4) . .
Cd1 O5 H5A 130.0 . .
Cd1 O5 H5B 100.4 . .
H5A O5 H5B 100.8 . .
C78 N1 C56 118.5(5) . .
C78 N1 Cd1 125.1(4) . .
C56 N1 Cd1 116.4(4) . .
C60 N2 C65 118.6(6) . .
C60 N2 Cd1 125.0(4) . .
C65 N2 Cd1 116.4(4) . .
C14 N3 C32 104.4(5) . .
C14 N3 H3A 128.0 . .
C32 N3 H3A 127.7 . .
C14 N4 C47 102.5(5) . .
C95 N5 C125 116.8(6) . .
C84 N6 C37 117.8(6) . .
C84 N6 Cd1 125.1(4) . .
C37 N6 Cd1 116.9(4) . .
C76 N7 C45 118.5(5) . .
C76 N7 Cd1 123.6(4) . .
C45 N7 Cd1 117.8(4) . .
C49 N8 C58 106.2(5) . .
C49 N8 H8A 126.9 . .
C58 N8 H8A 126.9 . .
C58 N9 C35 104.5(5) . .
C107 N10 C121 116.0(8) . .
C51 C8 C53 118.8(6) . .
C51 C8 C29 120.7(6) . .
C53 C8 C29 120.4(6) . .
N3 C14 N4 115.4(5) . .
N3 C14 C36 122.7(6) . .
N4 C14 C36 121.8(5) . .
C108 C21 C45 117.0(6) . .
C108 C21 C49 126.6(6) . .
C45 C21 C49 116.4(5) . .
C106 C28 C34 118.3(5) . .
C106 C28 C28 120.6(7) . 7_554
C34 C28 C28 121.1(7) . 7_554
O2 C29 O1 126.1(6) . .
O2 C29 C8 118.6(6) . .
O1 C29 C8 115.3(6) . .
N3 C32 C47 108.2(5) . .
N3 C32 C57 129.8(6) . .
C47 C32 C57 122.0(6) . .
C53 C34 C28 119.7(6) . .
C53 C34 H34A 120.2 . .
C28 C34 H34A 120.2 . .
C49 C35 N9 110.3(5) . .
C49 C35 C62 121.7(6) . .
N9 C35 C62 128.0(6) . .
C125 C36 C61 116.4(6) . .
C125 C36 C14 120.3(6) . .
C61 C36 C14 123.2(6) . .
N6 C37 C62 123.0(5) . .
N6 C37 C45 117.0(5) . .
C62 C37 C45 120.0(5) . .
N7 C45 C21 121.6(5) . .
N7 C45 C37 117.6(5) . .
C21 C45 C37 120.8(5) . .
N4 C47 C32 109.5(5) . .
N4 C47 C68 128.8(6) . .
C32 C47 C68 121.7(5) . .
N8 C49 C35 106.0(5) . .
N8 C49 C21 130.9(6) . .
C35 C49 C21 123.0(5) . .
C8 C51 C106 120.2(6) . .
C8 C51 H51A 119.9 . .
C106 C51 H51A 119.9 . .
C8 C53 C34 121.6(6) . .
C8 C53 H53A 119.2 . .
C34 C53 H53A 119.2 . .
N1 C56 C68 121.2(6) . .
N1 C56 C65 117.7(6) . .
C68 C56 C65 121.0(6) . .
C65 C57 C88 118.1(6) . .
C65 C57 C32 117.3(5) . .
C88 C57 C32 124.6(6) . .
N9 C58 N8 113.0(6) . .
N9 C58 C96 122.9(6) . .
N8 C58 C96 124.0(6) . .
C81 C59 C68 120.2(6) . .
C81 C59 H59A 119.9 . .
C68 C59 H59A 119.9 . .
N2 C60 C98 123.3(6) . .
N2 C60 H60A 118.4 . .
C98 C60 H60A 118.4 . .
C69 C61 C36 119.8(6) . .
C69 C61 H61A 120.1 . .
C36 C61 H61A 120.1 . .
C85 C62 C37 117.7(6) . .
C85 C62 C35 124.2(6) . .
C37 C62 C35 118.0(5) . .
N2 C65 C57 121.4(5) . .
N2 C65 C56 117.8(6) . .
C57 C65 C56 120.8(5) . .
C56 C68 C59 117.7(6) . .
C56 C68 C47 117.2(6) . .
C59 C68 C47 125.1(6) . .
C61 C69 C95 119.1(7) . .
C61 C69 H69A 120.5 . .
C95 C69 H69A 120.5 . .
N7 C76 C113 123.9(6) . .
N7 C76 H76A 118.0 . .
C113 C76 H76A 118.0 . .
N1 C78 C81 123.6(6) . .
N1 C78 H78A 118.2 . .
C81 C78 H78A 118.2 . .
C59 C81 C78 118.7(6) . .
C59 C81 H81A 120.7 . .
C78 C81 H81A 120.7 . .
N6 C84 C97 123.0(7) . .
N6 C84 H84A 118.5 . .
C97 C84 H84A 118.5 . .
C97 C85 C62 118.6(6) . .
C97 C85 H85A 120.7 . .
C62 C85 H85A 120.7 . .
C98 C88 C57 119.4(7) . .
C98 C88 H88A 120.3 . .
C57 C88 H88A 120.3 . .
N5 C95 C69 123.3(7) . .
N5 C95 H95A 118.4 . .
C69 C95 H95A 118.4 . .
C121 C96 C104 117.6(7) . .
C121 C96 C58 122.8(7) . .
C104 C96 C58 119.5(7) . .
C85 C97 C84 119.9(7) . .
C85 C97 H97A 120.1 . .
C84 C97 H97A 120.1 . .
C88 C98 C60 119.2(7) . .
C88 C98 H98A 120.4 . .
C60 C98 H98A 120.4 . .
C120 C104 C96 120.3(8) . .
C120 C104 H10E 119.9 . .
C96 C104 H10E 119.9 . .
C28 C106 C51 121.0(6) . .
C28 C106 H10A 119.5 . .
C51 C106 H10A 119.5 . .
N10 C107 C120 124.5(9) . .
N10 C107 H10G 117.8 . .
C120 C107 H10G 117.8 . .
C113 C108 C21 120.2(6) . .
C113 C108 H10H 119.9 . .
C21 C108 H10H 119.9 . .
C108 C113 C76 118.5(6) . .
C108 C113 H11C 120.8 . .
C76 C113 H11C 120.8 . .
C104 C120 C107 118.7(9) . .
C104 C120 H12A 120.6 . .
C107 C120 H12A 120.6 . .
N10 C121 C96 122.9(8) . .
N10 C121 H12B 118.5 . .
C96 C121 H12B 118.5 . .
N5 C125 C36 124.6(7) . .
N5 C125 H12C 117.7 . .
C36 C125 H12C 117.7 . .

loop_
_geom_bond_atom_site_label_1
_geom_bond_atom_site_label_2
_geom_bond_distance
_geom_bond_site_symmetry_2
Cd1 O1 2.226(4) .
Cd1 O5 2.320(4) .
Cd1 N7 2.337(5) .
Cd1 N1 2.337(5) .
Cd1 N2 2.341(5) .
Cd1 N6 2.376(5) .
O1 C29 1.252(8) .
O2 C29 1.238(8) .
O5 H5A 0.8499 .
O5 H5B 0.8500 .
N1 C78 1.322(7) .
N1 C56 1.366(7) .
N2 C60 1.330(8) .
N2 C65 1.361(7) .
N3 C14 1.334(7) .
N3 C32 1.364(7) .
N3 H3A 0.8595 .
N4 C14 1.352(7) .
N4 C47 1.377(7) .
N5 C95 1.318(9) .
N5 C125 1.350(9) .
N6 C84 1.314(8) .
N6 C37 1.356(7) .
N7 C76 1.316(7) .
N7 C45 1.362(7) .
N8 C49 1.364(7) .
N8 C58 1.368(8) .
N8 H8A 0.8599 .
N9 C58 1.308(8) .
N9 C35 1.379(7) .
N10 C107 1.348(12) .
N10 C121 1.349(9) .
C8 C51 1.381(8) .
C8 C53 1.382(8) .
C8 C29 1.514(8) .
C14 C36 1.475(8) .
C21 C108 1.401(8) .
C21 C45 1.418(8) .
C21 C49 1.426(8) .
C28 C106 1.387(8) .
C28 C34 1.407(9) .
C28 C28 1.470(11) 7_554
C32 C47 1.385(8) .
C32 C57 1.434(8) .
C34 C53 1.385(8) .
C34 H34A 0.9300 .
C35 C49 1.377(8) .
C35 C62 1.418(8) .
C36 C125 1.388(9) .
C36 C61 1.390(8) .
C37 C62 1.408(8) .
C37 C45 1.468(8) .
C47 C68 1.427(8) .
C51 C106 1.397(8) .
C51 H51A 0.9300 .
C53 H53A 0.9300 .
C56 C68 1.403(8) .
C56 C65 1.460(8) .
C57 C65 1.393(8) .
C57 C88 1.412(8) .
C58 C96 1.464(9) .
C59 C81 1.356(9) .
C59 C68 1.403(8) .
C59 H59A 0.9300 .
C60 C98 1.374(9) .
C60 H60A 0.9300 .
C61 C69 1.368(9) .
C61 H61A 0.9300 .
C62 C85 1.393(8) .
C69 C95 1.386(9) .
C69 H69A 0.9300 .
C76 C113 1.382(9) .
C76 H76A 0.9300 .
C78 C81 1.381(9) .
C78 H78A 0.9300 .
C81 H81A 0.9300 .
C84 C97 1.395(10) .
C84 H84A 0.9300 .
C85 C97 1.373(9) .
C85 H85A 0.9300 .
C88 C98 1.359(9) .
C88 H88A 0.9300 .
C95 H95A 0.9300 .
C96 C121 1.386(10) .
C96 C104 1.390(10) .
C97 H97A 0.9300 .
C98 H98A 0.9300 .
C104 C120 1.344(10) .
C104 H10E 0.9300 .
C106 H10A 0.9300 .
C107 C120 1.355(13) .
C107 H10G 0.9300 .
C108 C113 1.373(9) .
C108 H10H 0.9300 .
C113 H11C 0.9300 .
C120 H12A 0.9300 .
C121 H12B 0.9300 .
C125 H12C 0.9300 .
